data_7239896
loop_
_publ_author_name
'Moushi, E.'
'Kourtellaris, Andreas'
'Andreou, Eleni'
'Fidelli, Athena M.'
'Papaefstathiou, Giannis S.'
'Plakatouras, John C.'
'Tasiopoulos, Anastasios'

_publ_section_title
;
 New Metal Organic Frameworks Derived from pyridine-3,5-dicarboxylic acid:
 Structural Diversity Rising from the Addition of Templates in the
 Reaction Systems
;
_journal_name_full CrystEngComm
_journal_paper_doi 10.1039/C9CE02006C
_journal_year 2020
_chemical_formula_sum 'C10.5 H4.5 Cd N1.5 O6'
_chemical_formula_weight 360.06
_space_group_crystal_system orthorhombic
_space_group_IT_number 36
_space_group_name_Hall 'C 2c -2'
_space_group_name_H-M_alt 'C m c 21'
_atom_sites_solution_hydrogens geom
_audit_creation_method SHELXL-2016/6
_audit_update_record
;
2019-10-10 deposited with the CCDC.	2020-02-07 downloaded from the CCDC.
;
_cell_angle_alpha 90
_cell_angle_beta 90
_cell_angle_gamma 90
_cell_formula_units_Z 8
_cell_length_a 10.1522(3)
_cell_length_b 33.2337(12)
_cell_length_c 12.3547(4)
_cell_measurement_reflns_used 6564
_cell_measurement_temperature 100(2)
_cell_measurement_theta_max 66.9669
_cell_measurement_theta_min 3.5746
_cell_volume 4168.4(2)
_computing_structure_refinement 'SHELXL-2016/6 (Sheldrick, 2016)'
_diffrn_ambient_temperature 100(2)
_diffrn_detector_area_resol_mean 10.4223
_diffrn_measured_fraction_theta_full 1.000
_diffrn_measured_fraction_theta_max 1.000
_diffrn_measurement_device_type 'SuperNova, Dual, Cu at zero, Atlas'
_diffrn_radiation_monochromator mirror
_diffrn_radiation_source 'SuperNova (Cu) X-ray Source'
_diffrn_radiation_type CuK\a
_diffrn_radiation_wavelength 1.54184
_diffrn_reflns_av_R_equivalents 0.0343
_diffrn_reflns_av_unetI/netI 0.0282
_diffrn_reflns_Laue_measured_fraction_full 1.000
_diffrn_reflns_Laue_measured_fraction_max 1.000
_diffrn_reflns_limit_h_max 12
_diffrn_reflns_limit_h_min -10
_diffrn_reflns_limit_k_max 39
_diffrn_reflns_limit_k_min -39
_diffrn_reflns_limit_l_max 11
_diffrn_reflns_limit_l_min -14
_diffrn_reflns_number 11467
_diffrn_reflns_point_group_measured_fraction_full 0.773
_diffrn_reflns_point_group_measured_fraction_max 0.773
_diffrn_reflns_theta_full 67.079
_diffrn_reflns_theta_max 67.079
_diffrn_reflns_theta_min 4.460
_exptl_absorpt_coefficient_mu 8.546
_exptl_absorpt_correction_T_max 1.00000
_exptl_absorpt_correction_T_min 0.83811
_exptl_absorpt_correction_type multi-scan
_exptl_absorpt_process_details
;
CrysAlisPro, Agilent Technologies,
Version 1.171.35.11 (release 16-05-2011 CrysAlis171 .NET)
(compiled May 16 2011,17:55:39)
Empirical absorption correction using spherical harmonics,
 implemented in SCALE3 ABSPACK scaling algorithm.
;
_exptl_crystal_colour colourless
_exptl_crystal_density_diffrn 1.147
_exptl_crystal_description polyhedral
_exptl_crystal_F_000 1392
_exptl_crystal_size_max 0.030
_exptl_crystal_size_mid 0.020
_exptl_crystal_size_min 0.010
_refine_diff_density_max 0.354
_refine_diff_density_min -0.332
_refine_diff_density_rms 0.049
_refine_ls_abs_structure_details
;
 Flack x determined using 936 quotients [(I+)-(I-)]/[(I+)+(I-)]
 (Parsons, Flack and Wagner, Acta Cryst. B69 (2013) 249-259).
;
_refine_ls_abs_structure_Flack 0.003(9)
_refine_ls_extinction_method none
_refine_ls_goodness_of_fit_ref 1.015
_refine_ls_hydrogen_treatment constr
_refine_ls_matrix_type full
_refine_ls_number_parameters 235
_refine_ls_number_reflns 3050
_refine_ls_number_restraints 75
_refine_ls_restrained_S_all 1.006
_refine_ls_R_factor_all 0.0207
_refine_ls_R_factor_gt 0.0198
_refine_ls_shift/su_max 0.003
_refine_ls_shift/su_mean 0.000
_refine_ls_structure_factor_coef Fsqd
_refine_ls_weighting_details 'w=1/[\s^2^(Fo^2^)+(0.0317P)^2^] where P=(Fo^2^+2Fc^2^)/3'
_refine_ls_weighting_scheme calc
_refine_ls_wR_factor_gt 0.0507
_refine_ls_wR_factor_ref 0.0512
_reflns_Friedel_coverage 0.472
_reflns_Friedel_fraction_full 0.522
_reflns_Friedel_fraction_max 0.522
_reflns_number_gt 2959
_reflns_number_total 3050
_reflns_threshold_expression 'I > 2\s(I)'
_cod_data_source_file c9ce02006c2.cif
_cod_data_source_block 1_sq
_cod_original_formula_sum 'C10.50 H4.50 Cd N1.50 O6'
_cod_database_code 7239896
_shelx_shelxl_version_number 2016/6
_shelx_space_group_comment
;
The symmetry employed for this shelxl refinement is uniquely defined
by the following loop, which should always be used as a source of
symmetry information in preference to the above space-group names.
They are only intended as comments.
;
_shelx_estimated_absorpt_t_min 0.784
_shelx_estimated_absorpt_t_max 0.919

loop_
_space_group_symop_operation_xyz
'x, y, z'
'-x, -y, z+1/2'
'-x, y, z'
'x, -y, z+1/2'
'x+1/2, y+1/2, z'
'-x+1/2, -y+1/2, z+1/2'
'-x+1/2, y+1/2, z'
'x+1/2, -y+1/2, z+1/2'

loop_
_atom_site_label
_atom_site_type_symbol
_atom_site_fract_x
_atom_site_fract_y
_atom_site_fract_z
_atom_site_U_iso_or_equiv
_atom_site_adp_type
_atom_site_occupancy
_atom_site_site_symmetry_order
_atom_site_calc_flag
_atom_site_refinement_flags_posn
_atom_site_refinement_flags_adp
_atom_site_refinement_flags_occupancy
_atom_site_disorder_assembly
_atom_site_disorder_group
Cd1 Cd 0.000000 0.25802(2) 0.13131(3) 0.02012(10) Uani 1 2 d S T P . .
O1 O -0.3496(3) 0.12425(9) 0.1717(3) 0.0517(11) Uani 1 1 d . . . . .
C1 C -0.1129(4) 0.16550(13) 0.1559(3) 0.0298(10) Uani 1 1 d . . . . .
H1 H -0.194171 0.179443 0.148932 0.036 Uiso 1 1 calc R U . A .
N1 N 0.000000 0.18722(14) 0.1482(4) 0.0264(12) Uani 1 2 d S T P A .
Cd2 Cd 0.000000 0.42479(2) -0.29986(3) 0.02713(11) Uani 1 2 d S T P . .
O2 O -0.2520(3) 0.06746(10) 0.2051(6) 0.0597(12) Uani 1 1 d . . . . .
C2 C -0.1174(4) 0.12438(13) 0.1733(4) 0.0358(11) Uani 1 1 d . . . . .
C3 C 0.000000 0.10426(18) 0.1817(6) 0.0334(15) Uani 1 2 d S T P . .
H3 H 0.000003 0.076010 0.193434 0.040 Uiso 1 2 calc R U P . .
N3 N -0.500000 0.25442(15) 0.4433(4) 0.0207(10) Uani 1 2 d S T P . .
C4 C -0.2485(5) 0.10398(14) 0.1820(5) 0.0394(11) Uani 1 1 d . . . . .
O7 O -0.2494(3) 0.25513(9) 0.1191(4) 0.0296(8) Uani 1 1 d . . . . .
O8 O -0.1489(3) 0.26174(9) 0.2756(3) 0.0337(7) Uani 1 1 d . . . . .
C14 C -0.500000 0.26015(16) 0.2200(5) 0.0226(13) Uani 1 2 d S T P . .
H14 H -0.500000 0.261634 0.143206 0.027 Uiso 1 2 calc R U P . .
C13 C -0.3817(4) 0.25907(11) 0.2765(4) 0.0223(9) Uani 1 1 d . . . . .
C12 C -0.3867(4) 0.25613(12) 0.3881(3) 0.0227(9) Uani 1 1 d . . . . .
H12 H -0.306261 0.255283 0.427277 0.027 Uiso 1 1 calc R U . . .
C15 C -0.2521(4) 0.25864(12) 0.2180(4) 0.0273(10) Uani 1 1 d . . . . .
O3 O -0.0195(18) 0.32116(16) 0.0738(6) 0.036(4) Uani 0.5 1 d . U P A -1
O5 O -0.019(2) 0.50410(15) 0.2026(6) 0.030(4) Uani 0.5 1 d . U P A -1
O6 O -0.015(5) 0.53407(15) 0.0478(5) 0.037(6) Uani 0.5 1 d . U P A -1
C5 C -0.0220(17) 0.3914(2) -0.0538(7) 0.031(4) Uani 0.5 1 d . U P A -1
H5 H -0.024348 0.366272 -0.090416 0.037 Uiso 0.5 1 calc R U P A -1
C6 C -0.0248(13) 0.3911(2) 0.0537(8) 0.040(4) Uani 0.5 1 d . U P A -1
C7 C -0.0234(15) 0.4272(2) 0.1083(7) 0.039(4) Uani 0.5 1 d . U P A -1
H7 H -0.027332 0.427511 0.185112 0.047 Uiso 0.5 1 calc R U P A -1
C8 C -0.016(3) 0.4630(2) 0.0513(7) 0.028(4) Uani 0.5 1 d . U P A -1
C9 C -0.016(3) 0.4586(2) -0.0633(6) 0.024(5) Uani 0.5 1 d . U P A -1
H9 H -0.014831 0.482566 -0.105392 0.029 Uiso 0.5 1 calc R U P A -1
C10 C -0.0341(10) 0.3497(3) 0.1134(10) 0.051(3) Uani 0.5 1 d . U P A -1
C11 C -0.016(3) 0.5027(3) 0.1061(7) 0.028(5) Uani 0.5 1 d . U P A -1
N2 N -0.016(3) 0.42517(17) -0.1140(6) 0.024(5) Uani 0.5 1 d . U P A -1
O4 O -0.0875(11) 0.3527(2) 0.2090(8) 0.087(3) Uani 0.5 1 d . . P A -1

loop_
_atom_site_aniso_label
_atom_site_aniso_U_11
_atom_site_aniso_U_22
_atom_site_aniso_U_33
_atom_site_aniso_U_23
_atom_site_aniso_U_13
_atom_site_aniso_U_12
Cd1 0.02252(18) 0.0279(2) 0.00994(18) 0.00189(16) 0.000 0.000
O1 0.0315(17) 0.0400(17) 0.084(3) 0.024(2) 0.0035(16) -0.0054(14)
C1 0.029(2) 0.034(2) 0.026(3) 0.0034(18) 0.0013(17) 0.0024(17)
N1 0.027(2) 0.032(3) 0.021(3) 0.008(2) 0.000 0.000
Cd2 0.0346(2) 0.01887(18) 0.0279(2) -0.00146(17) 0.000 0.000
O2 0.0365(18) 0.0309(17) 0.112(4) 0.004(3) -0.001(3) -0.0055(14)
C2 0.039(3) 0.030(2) 0.038(3) 0.006(2) 0.000(2) -0.0060(18)
C3 0.031(3) 0.025(3) 0.045(4) -0.001(3) 0.000 0.000
N3 0.021(2) 0.038(3) 0.003(2) -0.003(2) 0.000 0.000
C4 0.038(3) 0.039(3) 0.041(3) 0.005(2) 0.000(2) -0.001(2)
O7 0.0312(14) 0.0440(19) 0.014(2) 0.0073(15) 0.0103(19) 0.0078(12)
O8 0.0260(15) 0.057(2) 0.0176(16) 0.0037(14) 0.0071(13) 0.0031(14)
C14 0.032(3) 0.025(3) 0.011(3) 0.007(2) 0.000 0.000
C13 0.025(2) 0.024(2) 0.018(2) 0.0010(16) 0.0032(16) -0.0010(15)
C12 0.026(2) 0.029(2) 0.012(2) -0.0021(16) -0.0001(17) 0.0046(16)
C15 0.030(2) 0.024(2) 0.029(3) 0.0018(18) 0.003(2) 0.0008(16)
O3 0.026(11) 0.013(2) 0.068(4) 0.013(2) -0.002(4) 0.002(3)
O5 0.029(12) 0.027(2) 0.034(3) 0.003(2) 0.005(4) 0.002(3)
O6 0.047(19) 0.025(2) 0.039(3) -0.009(2) -0.001(5) -0.002(5)
C5 0.040(13) 0.018(3) 0.033(4) -0.001(3) 0.000(4) 0.002(4)
C6 0.061(11) 0.019(4) 0.042(5) 0.007(4) 0.003(5) 0.002(4)
C7 0.059(12) 0.029(4) 0.028(5) 0.007(3) 0.000(5) -0.002(5)
C8 0.032(14) 0.024(3) 0.030(4) 0.002(3) 0.002(5) 0.000(5)
C9 0.020(14) 0.024(3) 0.027(4) 0.006(3) 0.006(5) 0.008(5)
C10 0.060(9) 0.040(5) 0.052(7) 0.040(5) -0.009(5) -0.009(4)
C11 0.013(14) 0.033(4) 0.038(5) 0.006(3) 0.000(4) 0.006(5)
N2 0.021(14) 0.023(3) 0.029(3) -0.001(2) 0.005(4) -0.001(4)
O4 0.190(10) 0.033(4) 0.039(5) 0.011(4) 0.018(6) -0.025(5)

loop_
_atom_type_symbol
_atom_type_description
_atom_type_scat_dispersion_real
_atom_type_scat_dispersion_imag
_atom_type_scat_source
C C 0.0181 0.0091 'International Tables Vol C Tables 4.2.6.8 and 6.1.1.4'
H H 0.0000 0.0000 'International Tables Vol C Tables 4.2.6.8 and 6.1.1.4'
N N 0.0311 0.0180 'International Tables Vol C Tables 4.2.6.8 and 6.1.1.4'
O O 0.0492 0.0322 'International Tables Vol C Tables 4.2.6.8 and 6.1.1.4'
Cd Cd 0.1185 4.6533 'International Tables Vol C Tables 4.2.6.8 and 6.1.1.4'

loop_
_geom_angle_atom_site_label_1
_geom_angle_atom_site_label_2
_geom_angle_atom_site_label_3
_geom_angle
_geom_angle_site_symmetry_1
_geom_angle_site_symmetry_3
O3 Cd1 O8 97.8(4) . .
O3 Cd1 O8 104.5(3) . 3
O8 Cd1 O8 80.44(16) . 3
O3 Cd1 N3 81.4(2) . 6_454
O8 Cd1 N3 139.39(8) . 6_454
O8 Cd1 N3 139.39(8) 3 6_454
O3 Cd1 N1 165.5(3) . .
O8 Cd1 N1 89.15(12) . .
O8 Cd1 N1 89.16(12) 3 .
N3 Cd1 N1 84.98(18) 6_454 .
O3 Cd1 O7 96.1(5) . 3
O8 Cd1 O7 133.74(14) . 3
O8 Cd1 O7 53.35(13) 3 3
N3 Cd1 O7 86.27(11) 6_454 3
N1 Cd1 O7 88.14(7) . 3
O3 Cd1 O7 85.9(5) . .
O8 Cd1 O7 53.35(13) . .
O8 Cd1 O7 133.74(14) 3 .
N3 Cd1 O7 86.26(11) 6_454 .
N1 Cd1 O7 88.14(7) . .
O7 Cd1 O7 171.9(2) 3 .
C4 O1 Cd2 98.8(3) . 6_455
N1 C1 C2 124.3(4) . .
N1 C1 H1 117.8 . .
C2 C1 H1 117.8 . .
C1 N1 C1 115.1(5) . 3
C1 N1 Cd1 122.4(2) . .
C1 N1 Cd1 122.4(2) 3 .
O1 Cd2 O1 84.97(16) 6_454 8_554
O1 Cd2 N2 96.4(6) 6_454 .
O1 Cd2 N2 101.9(6) 8_554 .
O1 Cd2 O2 138.48(11) 6_454 8_554
O1 Cd2 O2 53.51(11) 8_554 8_554
N2 Cd2 O2 92.6(8) . 8_554
O1 Cd2 O2 53.51(11) 6_454 6_454
O1 Cd2 O2 138.48(11) 8_554 6_454
N2 Cd2 O2 84.6(8) . 6_454
O2 Cd2 O2 168.01(15) 8_554 6_454
O1 Cd2 C4 26.48(13) 6_454 6_454
O1 Cd2 C4 111.45(13) 8_554 6_454
N2 Cd2 C4 91.0(8) . 6_454
O2 Cd2 C4 164.96(13) 8_554 6_454
O2 Cd2 C4 27.03(12) 6_454 6_454
O1 Cd2 C4 111.45(13) 6_454 8_554
O1 Cd2 C4 26.48(12) 8_554 8_554
N2 Cd2 C4 98.6(8) . 8_554
O2 Cd2 C4 27.03(12) 8_554 8_554
O2 Cd2 C4 164.96(13) 6_454 8_554
C4 Cd2 C4 137.9(2) 6_454 8_554
C4 O2 Cd2 85.7(3) . 6_455
C3 C2 C1 117.7(4) . .
C3 C2 C4 123.1(4) . .
C1 C2 C4 119.2(4) . .
C2 C3 C2 120.8(6) . 3
C2 C3 H3 119.6 . .
C2 C3 H3 119.6 3 .
C12 N3 C12 118.5(5) 3_455 .
C12 N3 Cd1 120.6(2) 3_455 6_455
C12 N3 Cd1 120.6(2) . 6_455
O1 C4 O2 122.0(5) . .
O1 C4 C2 119.0(4) . .
O2 C4 C2 118.9(4) . .
O1 C4 Cd2 54.8(2) . 6_455
O2 C4 Cd2 67.3(3) . 6_455
C2 C4 Cd2 173.5(3) . 6_455
C15 O7 Cd1 87.7(3) . .
C15 O8 Cd1 95.8(3) . .
C13 C14 C13 119.6(6) 3_455 .
C13 C14 H14 120.2 3_455 .
C13 C14 H14 120.2 . .
C12 C13 C14 118.1(4) . .
C12 C13 C15 120.8(4) . .
C14 C13 C15 121.1(4) . .
N3 C12 C13 122.8(4) . .
N3 C12 H12 118.6 . .
C13 C12 H12 118.6 . .
O7 C15 O8 123.2(4) . .
O7 C15 C13 120.0(4) . .
O8 C15 C13 116.8(4) . .
C10 O3 Cd1 134.2(7) . .
C6 C5 N2 124.0(8) . .
C6 C5 H5 118.0 . .
N2 C5 H5 118.0 . .
C5 C6 C7 118.9(8) . .
C5 C6 C10 118.6(9) . .
C7 C6 C10 122.4(9) . .
C6 C7 C8 120.0(8) . .
C6 C7 H7 120.0 . .
C8 C7 H7 120.0 . .
C7 C8 C9 114.8(7) . .
C7 C8 C11 122.2(8) . .
C9 C8 C11 122.9(7) . .
N2 C9 C8 125.2(7) . .
N2 C9 H9 117.4 . .
C8 C9 H9 117.4 . .
O3 C10 O4 122.4(10) . .
O3 C10 C6 123.5(10) . .
O4 C10 C6 112.7(10) . .
O5 C11 O6 122.4(8) . .
O5 C11 C8 119.3(8) . .
O6 C11 C8 118.2(7) . .
C9 N2 C5 117.0(7) . .
C9 N2 Cd2 119.6(5) . .
C5 N2 Cd2 123.3(5) . .

loop_
_geom_bond_atom_site_label_1
_geom_bond_atom_site_label_2
_geom_bond_distance
_geom_bond_site_symmetry_2
Cd1 O3 2.224(6) .
Cd1 O8 2.341(3) .
Cd1 O8 2.341(3) 3
Cd1 N3 2.360(5) 6_454
Cd1 N1 2.362(5) .
Cd1 O7 2.538(3) 3
Cd1 O7 2.538(3) .
O1 C4 1.234(6) .
O1 Cd2 2.261(3) 6_455
C1 N1 1.358(5) .
C1 C2 1.384(6) .
C1 H1 0.9500 .
Cd2 N2 2.302(7) .
Cd2 O2 2.531(3) 8_554
Cd2 O2 2.531(3) 6_454
Cd2 C4 2.736(5) 6_454
Cd2 C4 2.736(5) 8_554
O2 C4 1.247(6) .
C2 C3 1.371(5) .
C2 C4 1.497(6) .
C3 H3 0.9500 .
N3 C12 1.338(5) 3_455
N3 C12 1.338(5) .
O7 C15 1.227(7) .
O8 C15 1.271(6) .
C14 C13 1.389(5) 3_455
C14 C13 1.389(5) .
C14 H14 0.9500 .
C13 C12 1.384(6) .
C13 C15 1.502(6) .
C12 H12 0.9500 .
O3 C10 1.078(12) .
O5 C11 1.193(12) .
O6 C11 1.266(9) .
C5 C6 1.329(13) .
C5 N2 1.349(9) .
C5 H5 0.9500 .
C6 C7 1.375(11) .
C6 C10 1.563(11) .
C7 C8 1.384(10) .
C7 H7 0.9500 .
C8 C9 1.423(11) .
C8 C11 1.484(11) .
C9 N2 1.277(9) .
C9 H9 0.9500 .
C10 O4 1.303(15) .

loop_
_geom_torsion_atom_site_label_1
_geom_torsion_atom_site_label_2
_geom_torsion_atom_site_label_3
_geom_torsion_atom_site_label_4
_geom_torsion
_geom_torsion_site_symmetry_1
_geom_torsion_site_symmetry_4
C2 C1 N1 C1 1.7(9) . 3
C2 C1 N1 Cd1 -175.4(4) . .
N1 C1 C2 C3 -1.0(8) . .
N1 C1 C2 C4 179.1(5) . .
C1 C2 C3 C2 0.2(11) . 3
C4 C2 C3 C2 -179.9(4) . 3
Cd2 O1 C4 O2 -1.9(7) 6_455 .
Cd2 O1 C4 C2 -178.0(4) 6_455 .
Cd2 O2 C4 O1 1.7(6) 6_455 .
Cd2 O2 C4 C2 177.7(5) 6_455 .
C3 C2 C4 O1 -178.8(6) . .
C1 C2 C4 O1 1.1(8) . .
C3 C2 C4 O2 5.0(10) . .
C1 C2 C4 O2 -175.1(6) . .
C13 C14 C13 C12 1.2(8) 3_455 .
C13 C14 C13 C15 177.7(3) 3_455 .
C12 N3 C12 C13 -0.8(8) 3_455 .
Cd1 N3 C12 C13 173.0(3) 6_455 .
C14 C13 C12 N3 -0.2(7) . .
C15 C13 C12 N3 -176.7(4) . .
Cd1 O7 C15 O8 0.0(4) . .
Cd1 O7 C15 C13 -179.4(3) . .
Cd1 O8 C15 O7 0.0(5) . .
Cd1 O8 C15 C13 179.4(3) . .
C12 C13 C15 O7 169.0(4) . .
C14 C13 C15 O7 -7.4(6) . .
C12 C13 C15 O8 -10.5(6) . .
C14 C13 C15 O8 173.1(4) . .
N2 C5 C6 C7 0.9(19) . .
N2 C5 C6 C10 179.0(18) . .
C5 C6 C7 C8 -1.4(17) . .
C10 C6 C7 C8 -179.4(18) . .
C6 C7 C8 C9 2(3) . .
C6 C7 C8 C11 179(2) . .
C7 C8 C9 N2 -3(4) . .
C11 C8 C9 N2 -180(3) . .
Cd1 O3 C10 O4 -24(3) . .
Cd1 O3 C10 C6 171.1(11) . .
C5 C6 C10 O3 12(2) . .
C7 C6 C10 O3 -169.7(15) . .
C5 C6 C10 O4 -154.3(11) . .
C7 C6 C10 O4 23.8(13) . .
C7 C8 C11 O5 2(4) . .
C9 C8 C11 O5 179(3) . .
C7 C8 C11 O6 -177(4) . .
C9 C8 C11 O6 0(5) . .
C8 C9 N2 C5 2(4) . .
C8 C9 N2 Cd2 -176(2) . .
C6 C5 N2 C9 -1(3) . .
C6 C5 N2 Cd2 176.6(14) . .
